data_8104320
loop_
_publ_author_name
'Scordari, F.'
'Stasi, F.'

_publ_section_title
;
 Analysis of the compound K3.86 Na5.3 (H3 O)(+)0.84 (Fe)(3+)6 O2 (S O4)12
 (H2 O)17.08: Structure, crystal chemistry and stability
;
_journal_name_full 'Zeitschrift fuer Kristallographie (149,1979-)'
_journal_page_first 47
_journal_page_last 62
_journal_volume 190
_journal_year 1990
_chemical_formula_sum 'Fe6 H36.68 K3.86 Na5.3 O67.92 S12'
_chemical_name_systematic
;
K3.86 Na5.3 (H3 O)0.84 (Fe6 O2 (H2 O)6 (S O4)12) (H2 O)11.08
;
_space_group_IT_number 147
_symmetry_space_group_name_Hall '-P 3'
_symmetry_space_group_name_H-M 'P -3'
_cell_angle_alpha 90
_cell_angle_beta 90
_cell_angle_gamma 120
_cell_formula_units_Z 1
_cell_length_a 9.611
_cell_length_b 9.611
_cell_length_c 17.83
_cell_volume 1426.327
_citation_journal_id_ASTM ZEKRDZ
_cod_data_source_file Scordari_ZEKRDZ_1990_1369.cif
_cod_data_source_block H36.68Fe6K3.86Na5.3O67.92S12
_cod_original_formula_sum 'H36.68 Fe6 K3.86 Na5.3 O67.92 S12'
_cod_database_code 8104320

loop_
_symmetry_equiv_pos_as_xyz
x,y,z
-y,x-y,z
-x+y,-x,z
-x,-y,-z
y,-x+y,-z
x-y,x,-z

loop_
_atom_site_label
_atom_site_type_symbol
_atom_site_fract_x
_atom_site_fract_y
_atom_site_fract_z
_atom_site_occupancy
_atom_site_U_iso_or_equiv
O15 O-2 0.2835 0.2602 0.9465 0.5 0.0
O14 O-2 0.1883 0.1718 0.5697 0.69 0.0
O2 O-2 0.6667 0.3333 0.2665 1 0.0
O6 O-2 0.537 0.527 0.208 1 0.0
O3 O-2 0.3935 0.2459 0.173 1 0.0
O7 O-2 0.7842 0.8046 0.2678 1 0.0
Na2 Na+1 0.1703 0.4105 0.0367 0.24 0.0
O9 O-2 0.55 0.6707 0.5464 1 0.0
Fe1 Fe+3 0.4455 0.1652 0.2673 1 0.0
S2 S+6 0.4331 0.4043 0.3868 1 0.0
O4 O-2 0.3599 0.2783 0.3289 1 0.0
Na1 Na+1 0.3333 0.6667 0.4825 1 0.0
O5 O-2 0.5919 0.5313 0.3612 1 0.0
K1 K+1 0.3333 0.6667 0.272 1 0.0
S1 S+6 0.4136 0.4062 0.1549 1 0.0
K2 K+1 0.1883 0.1718 0.5697 0.31 0.0
O1 O-2 0 0 0.1347 0.19 0.0
O11 O-2 0.539 0.5571 0.9217 1 0.0
O8 O-2 0.3294 0.4732 0.3974 1 0.0
Na3 Na+1 0.4256 0.1622 0.028 0.32 0.0
O12 O-2 0.3333 0.6667 0.9962 1 0.0
O13 O-2 0.035 0.2013 0.0656 0.4 0.0
O10 O-2 0.266 0.4022 0.1684 1 0.0
